data_1517583
loop_
_publ_author_name
'Shi-Yao Yang'
'Hong-Bo Yuan'
'Xiao-Bin Xu'
'Rong-Bin Huang'

_publ_section_title
;
 Influential factors on assembly of first-row transition metal
 coordination polymers
;
_journal_name_full
;
Inorganica Chimica Acta
;
_journal_page_first 53
_journal_page_last 62
_journal_volume 403
_journal_year 2013
_chemical_formula_moiety 'C13 H13 N O5 Zn'
_chemical_formula_sum 'C13 H13 N O5 Zn'
_chemical_formula_weight 328.61
_space_group_IT_number 14
_symmetry_cell_setting monoclinic
_symmetry_space_group_name_Hall '-P 2ybc'
_symmetry_space_group_name_H-M 'P 1 21/c 1'
_atom_sites_solution_hydrogens geom
_atom_sites_solution_primary direct
_atom_sites_solution_secondary difmap
_cell_angle_alpha 90.00
_cell_angle_beta 103.500(1)
_cell_angle_gamma 90.00
_cell_formula_units_Z 4
_cell_length_a 7.4479(5)
_cell_length_b 13.9477(9)
_cell_length_c 12.7644(8)
_cell_measurement_reflns_used 3453
_cell_measurement_temperature 253(2)
_cell_measurement_theta_max 24.7267
_cell_measurement_theta_min 2.1965
_cell_volume 1289.34(14)
_computing_cell_refinement 'SAINT (Bruker, 2002)'
_computing_data_collection 'SMART (Bruker, 2002)'
_computing_data_reduction 'SAINT (Bruker, 2001)'
_computing_molecular_graphics 'ORTEP-II (Johnson, 1976)'
_computing_publication_material 'SHELXL-97 (Sheldrick, 1997)'
_computing_structure_refinement 'SHELXL-97 (Sheldrick, 1997)'
_computing_structure_solution 'SHELXS-97 (Sheldrick, 1997)'
_diffrn_ambient_temperature 253(2)
_diffrn_measured_fraction_theta_full 0.999
_diffrn_measured_fraction_theta_max 0.939
_diffrn_measurement_device_type 'Bruker APEX area-detector diffractometer'
_diffrn_measurement_method '\f and \w scan'
_diffrn_radiation_monochromator graphite
_diffrn_radiation_source 'fine-focus sealed tube'
_diffrn_radiation_type MoK\a
_diffrn_radiation_wavelength 0.71073
_diffrn_reflns_av_R_equivalents 0.0474
_diffrn_reflns_av_sigmaI/netI 0.0424
_diffrn_reflns_limit_h_max 9
_diffrn_reflns_limit_h_min -10
_diffrn_reflns_limit_k_max 18
_diffrn_reflns_limit_k_min -18
_diffrn_reflns_limit_l_max 16
_diffrn_reflns_limit_l_min -16
_diffrn_reflns_number 14647
_diffrn_reflns_theta_full 27.00
_diffrn_reflns_theta_max 28.57
_diffrn_reflns_theta_min 2.20
_diffrn_standards_decay_% 0
_diffrn_standards_interval_count 0
_diffrn_standards_interval_time 0
_diffrn_standards_number 0
_exptl_absorpt_coefficient_mu 1.923
_exptl_absorpt_correction_T_max 0.8309
_exptl_absorpt_correction_T_min 0.5781
_exptl_absorpt_correction_type multi-scan
_exptl_absorpt_process_details 'SADABS (Bruker, 2002)'
_exptl_crystal_colour Colorless
_exptl_crystal_density_diffrn 1.693
_exptl_crystal_density_method 'not measured'
_exptl_crystal_description Shuttle
_exptl_crystal_F_000 672
_exptl_crystal_size_max 0.32
_exptl_crystal_size_mid 0.14
_exptl_crystal_size_min 0.10
_refine_diff_density_max 0.814
_refine_diff_density_min -0.893
_refine_diff_density_rms 0.113
_refine_ls_extinction_method none
_refine_ls_goodness_of_fit_ref 1.252
_refine_ls_hydrogen_treatment constr
_refine_ls_matrix_type full
_refine_ls_number_parameters 182
_refine_ls_number_reflns 3087
_refine_ls_number_restraints 0
_refine_ls_restrained_S_all 1.252
_refine_ls_R_factor_all 0.0779
_refine_ls_R_factor_gt 0.0666
_refine_ls_shift/su_max 0.000
_refine_ls_shift/su_mean 0.000
_refine_ls_structure_factor_coef Fsqd
_refine_ls_weighting_details 'calc w=1/[\s^2^(Fo^2^)+(0.0554P)^2^+1.8255P] where P=(Fo^2^+2Fc^2^)/3'
_refine_ls_weighting_scheme calc
_refine_ls_wR_factor_gt 0.1360
_refine_ls_wR_factor_ref 0.1411
_reflns_number_gt 2740
_reflns_number_total 3087
_reflns_threshold_expression >2sigma(I)
_cod_data_source_file ICA-2013-403-53-62-12.cif
_cod_data_source_block '[Zn2(tp)2(nmp)2]n'
_cod_depositor_comments
;
The following automatic conversions were performed:

'_exptl_absorpt_correction_type' value 'Multi-scan' changed to
'multi-scan' according to the built-in table from CIF Core dictionary
named 'cif_core.dic' version 2.4.1 from 2010-06-29.

Automatic conversion script
Id: cif_fix_values 2281 2013-09-26 08:29:07Z andrius 
;
_cod_original_sg_symbol_H-M 'P 21/c'
_cod_database_code 1517583

loop_
_symmetry_equiv_pos_as_xyz
'x, y, z'
'-x, y+1/2, -z+1/2'
'-x, -y, -z'
'x, -y-1/2, z-1/2'

loop_
_atom_site_label
_atom_site_type_symbol
_atom_site_fract_x
_atom_site_fract_y
_atom_site_fract_z
_atom_site_U_iso_or_equiv
_atom_site_adp_type
_atom_site_occupancy
_atom_site_symmetry_multiplicity
_atom_site_calc_flag
_atom_site_refinement_flags
Zn1 Zn 0.49208(6) 0.51966(3) 0.85554(4) 0.02404(17) Uani 1 1 d .
O1 O 0.4239(4) 0.40932(19) 0.9384(2) 0.0272(6) Uani 1 1 d .
O2 O 0.2651(4) 0.4340(2) 1.0623(2) 0.0309(7) Uani 1 1 d .
O3 O -0.2715(4) 0.1027(2) 0.6771(3) 0.0397(8) Uani 1 1 d .
O4 O -0.4643(5) 0.1631(3) 0.7659(3) 0.0483(9) Uani 1 1 d .
O5 O 0.5073(4) 0.4427(2) 0.7284(2) 0.0350(7) Uani 1 1 d .
N1 N 0.6279(6) 0.3989(3) 0.5883(3) 0.0378(9) Uani 1 1 d .
C1 C 0.1197(5) 0.3461(3) 0.9083(3) 0.0237(8) Uani 1 1 d .
C2 C 0.1437(6) 0.2937(3) 0.8195(3) 0.0293(9) Uani 1 1 d .
H2A H 0.2544 0.2972 0.7979 0.035 Uiso 1 1 calc R
C3 C 0.0013(6) 0.2366(3) 0.7639(3) 0.0312(9) Uani 1 1 d .
H3A H 0.0175 0.2009 0.7053 0.037 Uiso 1 1 calc R
C4 C -0.1648(6) 0.2318(3) 0.7943(3) 0.0278(9) Uani 1 1 d .
C5 C -0.1914(6) 0.2882(3) 0.8791(3) 0.0292(9) Uani 1 1 d .
H5A H -0.3055 0.2885 0.8970 0.035 Uiso 1 1 calc R
C6 C -0.0487(6) 0.3443(3) 0.9371(3) 0.0270(9) Uani 1 1 d .
H6A H -0.0657 0.3805 0.9952 0.032 Uiso 1 1 calc R
C7 C 0.2793(5) 0.4014(3) 0.9727(3) 0.0239(8) Uani 1 1 d .
C8 C -0.3125(6) 0.1621(3) 0.7425(3) 0.0338(10) Uani 1 1 d .
C9 C 0.6304(6) 0.4485(3) 0.6769(3) 0.0294(9) Uani 1 1 d .
C10 C 0.8000(7) 0.5093(4) 0.7046(4) 0.0370(10) Uani 1 1 d .
H10A H 0.8781 0.4903 0.7734 0.044 Uiso 1 1 calc R
H10B H 0.7677 0.5764 0.7084 0.044 Uiso 1 1 calc R
C11 C 0.8977(8) 0.4926(4) 0.6141(5) 0.0523(14) Uani 1 1 d .
H11A H 1.0238 0.4718 0.6428 0.063 Uiso 1 1 calc R
H11B H 0.8996 0.5510 0.5731 0.063 Uiso 1 1 calc R
C12 C 0.7875(8) 0.4150(4) 0.5432(4) 0.0542(15) Uani 1 1 d .
H12A H 0.7497 0.4363 0.4690 0.065 Uiso 1 1 calc R
H12B H 0.8599 0.3568 0.5459 0.065 Uiso 1 1 calc R
C13 C 0.4854(8) 0.3300(4) 0.5421(4) 0.0524(14) Uani 1 1 d .
H13A H 0.3860 0.3347 0.5780 0.079 Uiso 1 1 calc R
H13B H 0.5362 0.2664 0.5510 0.079 Uiso 1 1 calc R
H13C H 0.4398 0.3432 0.4668 0.079 Uiso 1 1 calc R

loop_
_atom_site_aniso_label
_atom_site_aniso_U_11
_atom_site_aniso_U_22
_atom_site_aniso_U_33
_atom_site_aniso_U_23
_atom_site_aniso_U_13
_atom_site_aniso_U_12
Zn1 0.0218(3) 0.0273(3) 0.0218(3) -0.00114(19) 0.00261(17) 0.00040(18)
O1 0.0235(14) 0.0219(14) 0.0360(16) 0.0024(12) 0.0064(12) -0.0035(11)
O2 0.0261(15) 0.0375(17) 0.0269(15) -0.0078(13) 0.0016(12) -0.0073(13)
O3 0.0383(18) 0.0374(18) 0.0403(18) -0.0058(15) 0.0030(14) -0.0138(14)
O4 0.0347(19) 0.052(2) 0.055(2) -0.0059(18) 0.0040(16) -0.0159(16)
O5 0.0397(18) 0.0400(17) 0.0284(16) -0.0099(14) 0.0141(14) -0.0022(14)
N1 0.049(2) 0.038(2) 0.0277(19) -0.0072(16) 0.0128(17) -0.0029(18)
C1 0.0242(19) 0.0210(19) 0.0242(19) 0.0044(15) 0.0023(15) 0.0013(15)
C2 0.025(2) 0.034(2) 0.029(2) -0.0008(18) 0.0066(17) 0.0013(17)
C3 0.034(2) 0.031(2) 0.026(2) -0.0075(17) 0.0028(17) -0.0002(18)
C4 0.029(2) 0.023(2) 0.027(2) 0.0048(16) -0.0026(16) -0.0005(16)
C5 0.022(2) 0.031(2) 0.033(2) 0.0058(18) 0.0029(17) -0.0009(16)
C6 0.031(2) 0.027(2) 0.0229(19) -0.0007(16) 0.0057(16) 0.0011(16)
C7 0.0231(19) 0.0191(19) 0.026(2) 0.0054(15) -0.0012(16) 0.0020(15)
C8 0.034(2) 0.030(2) 0.030(2) 0.0060(18) -0.0079(18) -0.0101(18)
C9 0.038(2) 0.026(2) 0.0226(19) 0.0016(16) 0.0027(17) 0.0025(18)
C10 0.042(3) 0.039(3) 0.031(2) -0.0034(19) 0.011(2) -0.006(2)
C11 0.052(3) 0.063(4) 0.049(3) -0.011(3) 0.027(3) -0.011(3)
C12 0.066(4) 0.063(4) 0.042(3) -0.011(3) 0.030(3) -0.002(3)
C13 0.068(4) 0.047(3) 0.040(3) -0.014(2) 0.010(3) -0.013(3)

loop_
_atom_type_symbol
_atom_type_description
_atom_type_scat_dispersion_real
_atom_type_scat_dispersion_imag
_atom_type_scat_source
C C 0.0033 0.0016 'International Tables Vol C Tables 4.2.6.8 and 6.1.1.4'
H H 0.0000 0.0000 'International Tables Vol C Tables 4.2.6.8 and 6.1.1.4'
N N 0.0061 0.0033 'International Tables Vol C Tables 4.2.6.8 and 6.1.1.4'
O O 0.0106 0.0060 'International Tables Vol C Tables 4.2.6.8 and 6.1.1.4'
Zn Zn 0.2839 1.4301 'International Tables Vol C Tables 4.2.6.8 and 6.1.1.4'

loop_
_geom_angle_atom_site_label_1
_geom_angle_atom_site_label_2
_geom_angle_atom_site_label_3
_geom_angle
_geom_angle_site_symmetry_1
_geom_angle_site_symmetry_3
O5 Zn1 O3 110.56(14) . 2_556
O5 Zn1 O2 113.20(13) . 3_667
O3 Zn1 O2 122.27(14) 2_556 3_667
O5 Zn1 O1 94.98(13) . .
O3 Zn1 O1 105.15(13) 2_556 .
O2 Zn1 O1 106.56(12) 3_667 .
O5 Zn1 C8 98.32(14) . 2_556
O3 Zn1 C8 28.94(14) 2_556 2_556
O2 Zn1 C8 108.41(14) 3_667 2_556
O1 Zn1 C8 133.58(14) . 2_556
C7 O1 Zn1 126.6(3) . .
C7 O2 Zn1 109.9(3) . 3_667
C8 O3 Zn1 101.9(3) . 2_546
C9 O5 Zn1 126.0(3) . .
C9 N1 C13 123.8(4) . .
C9 N1 C12 114.1(4) . .
C13 N1 C12 122.0(4) . .
C6 C1 C2 120.1(4) . .
C6 C1 C7 121.1(4) . .
C2 C1 C7 118.8(4) . .
C3 C2 C1 119.4(4) . .
C3 C2 H2A 120.3 . .
C1 C2 H2A 120.3 . .
C4 C3 C2 120.9(4) . .
C4 C3 H3A 119.6 . .
C2 C3 H3A 119.6 . .
C3 C4 C5 119.4(4) . .
C3 C4 C8 121.3(4) . .
C5 C4 C8 119.2(4) . .
C6 C5 C4 120.3(4) . .
C6 C5 H5A 119.9 . .
C4 C5 H5A 119.9 . .
C5 C6 C1 119.8(4) . .
C5 C6 H6A 120.1 . .
C1 C6 H6A 120.1 . .
O2 C7 O1 123.0(4) . .
O2 C7 C1 117.6(4) . .
O1 C7 C1 119.3(4) . .
O4 C8 O3 122.9(4) . .
O4 C8 C4 120.2(4) . .
O3 C8 C4 116.9(4) . .
O4 C8 Zn1 73.9(3) . 2_546
O3 C8 Zn1 49.1(2) . 2_546
C4 C8 Zn1 165.1(3) . 2_546
O5 C9 N1 123.4(4) . .
O5 C9 C10 126.6(4) . .
N1 C9 C10 110.0(4) . .
C9 C10 C11 105.1(4) . .
C9 C10 H10A 110.7 . .
C11 C10 H10A 110.7 . .
C9 C10 H10B 110.7 . .
C11 C10 H10B 110.7 . .
H10A C10 H10B 108.8 . .
C10 C11 C12 105.9(4) . .
C10 C11 H11A 110.6 . .
C12 C11 H11A 110.6 . .
C10 C11 H11B 110.6 . .
C12 C11 H11B 110.6 . .
H11A C11 H11B 108.7 . .
N1 C12 C11 104.6(4) . .
N1 C12 H12A 110.8 . .
C11 C12 H12A 110.8 . .
N1 C12 H12B 110.8 . .
C11 C12 H12B 110.8 . .
H12A C12 H12B 108.9 . .
N1 C13 H13A 109.5 . .
N1 C13 H13B 109.5 . .
H13A C13 H13B 109.5 . .
N1 C13 H13C 109.5 . .
H13A C13 H13C 109.5 . .
H13B C13 H13C 109.5 . .

loop_
_geom_bond_atom_site_label_1
_geom_bond_atom_site_label_2
_geom_bond_distance
_geom_bond_site_symmetry_2
Zn1 O5 1.971(3) .
Zn1 O3 1.973(3) 2_556
Zn1 O2 1.975(3) 3_667
Zn1 O1 1.999(3) .
Zn1 C8 2.553(4) 2_556
O1 C7 1.258(5) .
O2 C7 1.257(5) .
O2 Zn1 1.975(3) 3_667
O3 C8 1.263(6) .
O3 Zn1 1.973(3) 2_546
O4 C8 1.235(6) .
O5 C9 1.249(5) .
N1 C9 1.323(5) .
N1 C13 1.451(6) .
N1 C12 1.454(6) .
C1 C6 1.387(6) .
C1 C2 1.394(6) .
C1 C7 1.493(5) .
C2 C3 1.383(6) .
C2 H2A 0.9300 .
C3 C4 1.382(6) .
C3 H3A 0.9300 .
C4 C5 1.389(6) .
C4 C8 1.501(6) .
C5 C6 1.386(6) .
C5 H5A 0.9300 .
C6 H6A 0.9300 .
C8 Zn1 2.553(4) 2_546
C9 C10 1.494(6) .
C10 C11 1.521(7) .
C10 H10A 0.9700 .
C10 H10B 0.9700 .
C11 C12 1.523(8) .
C11 H11A 0.9700 .
C11 H11B 0.9700 .
C12 H12A 0.9700 .
C12 H12B 0.9700 .
C13 H13A 0.9600 .
C13 H13B 0.9600 .
C13 H13C 0.9600 .

loop_
_geom_torsion_atom_site_label_1
_geom_torsion_atom_site_label_2
_geom_torsion_atom_site_label_3
_geom_torsion_atom_site_label_4
_geom_torsion
_geom_torsion_site_symmetry_1
_geom_torsion_site_symmetry_4
O5 Zn1 O1 C7 -120.4(3) . .
O3 Zn1 O1 C7 -7.6(4) 2_556 .
O2 Zn1 O1 C7 123.6(3) 3_667 .
C8 Zn1 O1 C7 -14.0(4) 2_556 .
O3 Zn1 O5 C9 115.1(4) 2_556 .
O2 Zn1 O5 C9 -26.2(4) 3_667 .
O1 Zn1 O5 C9 -136.6(4) . .
C8 Zn1 O5 C9 88.0(4) 2_556 .
C6 C1 C2 C3 -3.0(6) . .
C7 C1 C2 C3 175.2(4) . .
C1 C2 C3 C4 0.9(6) . .
C2 C3 C4 C5 2.7(6) . .
C2 C3 C4 C8 -173.2(4) . .
C3 C4 C5 C6 -4.1(6) . .
C8 C4 C5 C6 171.9(4) . .
C4 C5 C6 C1 1.9(6) . .
C2 C1 C6 C5 1.6(6) . .
C7 C1 C6 C5 -176.6(4) . .
Zn1 O2 C7 O1 -8.0(5) 3_667 .
Zn1 O2 C7 C1 168.5(3) 3_667 .
Zn1 O1 C7 O2 -86.9(4) . .
Zn1 O1 C7 C1 96.7(4) . .
C6 C1 C7 O2 10.4(5) . .
C2 C1 C7 O2 -167.8(4) . .
C6 C1 C7 O1 -173.0(4) . .
C2 C1 C7 O1 8.8(5) . .
Zn1 O3 C8 O4 -4.7(5) 2_546 .
Zn1 O3 C8 C4 173.8(3) 2_546 .
C3 C4 C8 O4 -175.4(4) . .
C5 C4 C8 O4 8.7(6) . .
C3 C4 C8 O3 6.1(6) . .
C5 C4 C8 O3 -169.8(4) . .
C3 C4 C8 Zn1 24.5(14) . 2_546
C5 C4 C8 Zn1 -151.4(10) . 2_546
Zn1 O5 C9 N1 -175.9(3) . .
Zn1 O5 C9 C10 4.9(6) . .
C13 N1 C9 O5 -1.9(7) . .
C12 N1 C9 O5 -178.5(5) . .
C13 N1 C9 C10 177.4(4) . .
C12 N1 C9 C10 0.9(6) . .
O5 C9 C10 C11 -177.8(5) . .
N1 C9 C10 C11 2.9(5) . .
C9 C10 C11 C12 -5.2(6) . .
C9 N1 C12 C11 -4.2(6) . .
C13 N1 C12 C11 179.2(5) . .
C10 C11 C12 N1 5.6(6) . .
